data_2210247
loop_
_publ_author_name
'Ying-Ying Liu'
'Jian-Fang Ma'
'Yun-Peng Xie'

_publ_section_title
;
 Ethyl pamoate
;
_journal_coeditor_code HB2111
_journal_issue 9
_journal_name_full 'Acta Crystallographica Section E'
_journal_page_first o3786
_journal_page_last o3787
_journal_paper_doi 10.1107/S1600536806030923
_journal_volume 62
_journal_year 2006
_chemical_formula_iupac 'C27 H24 O6'
_chemical_formula_moiety 'C27 H24 O6'
_chemical_formula_sum 'C27 H24 O6'
_chemical_formula_weight 444.46
_chemical_name_systematic
;
Ethyl pamoate
;
_space_group_IT_number 15
_symmetry_cell_setting monoclinic
_symmetry_space_group_name_Hall '-C 2yc'
_symmetry_space_group_name_H-M 'C 1 2/c 1'
_atom_sites_solution_hydrogens mixed
_atom_sites_solution_primary direct
_atom_sites_solution_secondary difmap
_audit_creation_method SHELXL-97
_cell_angle_alpha 90.000
_cell_angle_beta 93.514(5)
_cell_angle_gamma 90.000
_cell_formula_units_Z 8
_cell_length_a 14.556(5)
_cell_length_b 11.153(5)
_cell_length_c 27.617(5)
_cell_measurement_reflns_used 3992
_cell_measurement_temperature 293(2)
_cell_measurement_theta_max 25.6
_cell_measurement_theta_min 1.5
_cell_volume 4475(3)
_computing_cell_refinement 'SAINT (Bruker, 1999)'
_computing_data_collection 'SMART (Bruker, 1997)'
_computing_data_reduction SAINT
_computing_molecular_graphics 'SHELXTL-Plus (Sheldrick, 1990)'
_computing_publication_material SHELXL97
_computing_structure_refinement 'SHELXL97 (Sheldrick, 1997)'
_computing_structure_solution 'SHELXS97 (Sheldrick, 1997)'
_diffrn_ambient_temperature 293(2)
_diffrn_measured_fraction_theta_full 0.990
_diffrn_measured_fraction_theta_max 0.985
_diffrn_measurement_device_type 'Bruker APEX CCD'
_diffrn_measurement_method \w
_diffrn_radiation_monochromator graphite
_diffrn_radiation_source 'fine-focus sealed tube'
_diffrn_radiation_type MoK\a
_diffrn_radiation_wavelength 0.71069
_diffrn_reflns_av_R_equivalents 0.0210
_diffrn_reflns_av_sigmaI/netI 0.0252
_diffrn_reflns_limit_h_max 17
_diffrn_reflns_limit_h_min -16
_diffrn_reflns_limit_k_max 13
_diffrn_reflns_limit_k_min -12
_diffrn_reflns_limit_l_max 33
_diffrn_reflns_limit_l_min -16
_diffrn_reflns_number 10534
_diffrn_reflns_theta_full 25.00
_diffrn_reflns_theta_max 25.55
_diffrn_reflns_theta_min 1.48
_diffrn_standards_decay_% 0
_diffrn_standards_interval_count 0
_diffrn_standards_interval_time 0
_diffrn_standards_number 0
_exptl_absorpt_coefficient_mu 0.093
_exptl_absorpt_correction_T_max 0.965
_exptl_absorpt_correction_T_min 0.941
_exptl_absorpt_correction_type multi-scan
_exptl_absorpt_process_details '(SADABS; Sheldrick, 1996)'
_exptl_crystal_colour Yellow
_exptl_crystal_density_diffrn 1.319
_exptl_crystal_density_method 'not measured'
_exptl_crystal_description Block
_exptl_crystal_F_000 1872
_exptl_crystal_size_max 0.32
_exptl_crystal_size_mid 0.25
_exptl_crystal_size_min 0.23
_refine_diff_density_max 0.166
_refine_diff_density_min -0.179
_refine_ls_extinction_method none
_refine_ls_goodness_of_fit_ref 1.014
_refine_ls_hydrogen_treatment constr
_refine_ls_matrix_type full
_refine_ls_number_parameters 298
_refine_ls_number_reflns 4127
_refine_ls_number_restraints 0
_refine_ls_restrained_S_all 1.014
_refine_ls_R_factor_all 0.0651
_refine_ls_R_factor_gt 0.0452
_refine_ls_shift/su_max 0.000
_refine_ls_shift/su_mean 0.000
_refine_ls_structure_factor_coef Fsqd
_refine_ls_weighting_details 'calc w=1/[\s^2^(Fo^2^)+(0.057P)^2^+1.3961P] where P=(Fo^2^+2Fc^2^)/3'
_refine_ls_weighting_scheme calc
_refine_ls_wR_factor_gt 0.1077
_refine_ls_wR_factor_ref 0.1195
_reflns_number_gt 2992
_reflns_number_total 4127
_reflns_threshold_expression I>2\s(I)
_cod_data_source_file hb2111.cif
_cod_data_source_block I
_cod_depositor_comments
;
The following automatic conversions were performed:
'_symmetry_cell_setting' value 'Monoclinic' changed to 'monoclinic'
according to '/home/saulius/struct/CIF-dictionaries/cif_core.dic'
dictionary named 'cif_core.dic' version 2.4.1 from 2010-06-29.

Automatic conversion script
Id: cif_fix_enum 1527 2010-12-29 10:47:43Z saulius 

The following automatic conversions were performed:

'_symmetry_cell_setting' value 'Monoclinic' changed to 'monoclinic'
according to /home/saulius/struct/CIF-dictionaries/cif_core.dic
dictionary named 'cif_core.dic' version 2.4.1 from 2010-06-29.

Automatic conversion script
Id: cif_fix_values 1715 2011-07-08 13:25:40Z adriana 

The following automatic conversions were performed:

'_atom_sites_solution_hydrogens' value 'difmap and geom' was changed
to 'mixed'.

Automatic conversion script
Id: cif_fix_values 6452 2018-10-05 10:23:21Z andrius 
;
_cod_original_sg_symbol_H-M 'C 2/c'
_cod_database_code 2210247
_cod_database_fobs_code 2210247

loop_
_symmetry_equiv_pos_as_xyz
'x, y, z'
'-x, y, -z+1/2'
'x+1/2, y+1/2, z'
'-x+1/2, y+1/2, -z+1/2'
'-x, -y, -z'
'x, -y, z-1/2'
'-x+1/2, -y+1/2, -z'
'x+1/2, -y+1/2, z-1/2'

loop_
_atom_site_type_symbol
_atom_site_label
_atom_site_fract_x
_atom_site_fract_y
_atom_site_fract_z
_atom_site_U_iso_or_equiv
_atom_site_adp_type
_atom_site_calc_flag
_atom_site_refinement_flags
_atom_site_occupancy
C C1 0.38154(12) 0.38961(15) 0.71667(6) 0.0468(4) Uani d . 1
C C2 0.38285(12) 0.35409(15) 0.66712(6) 0.0481(4) Uani d . 1
C C3 0.38189(11) 0.23514(15) 0.65370(6) 0.0446(4) Uani d . 1
C C4 0.37529(11) 0.14619(15) 0.69028(6) 0.0442(4) Uani d . 1
C C5 0.37489(12) 0.18133(15) 0.74002(6) 0.0469(4) Uani d . 1
C C6 0.37864(12) 0.30336(16) 0.75167(6) 0.0493(4) Uani d . 1
H H6 0.3792 0.3263 0.7841 0.059 Uiso calc R 1
C C7 0.36802(15) 0.09329(17) 0.77625(7) 0.0617(5) Uani d . 1
H H7 0.3683 0.1164 0.8086 0.074 Uiso calc R 1
C C8 0.36110(17) -0.02415(18) 0.76463(8) 0.0722(6) Uani d . 1
H H8 0.3572 -0.0813 0.7889 0.087 Uiso calc R 1
C C9 0.35981(16) -0.05971(18) 0.71600(7) 0.0675(6) Uani d . 1
H H9 0.3540 -0.1406 0.7082 0.081 Uiso calc R 1
C C10 0.36689(13) 0.02239(16) 0.68009(7) 0.0530(5) Uani d . 1
H H10 0.3662 -0.0035 0.6481 0.064 Uiso calc R 1
C C11 0.52361(12) -0.06468(15) 0.55671(6) 0.0460(4) Uani d . 1
C C12 0.44924(12) 0.01275(16) 0.56705(6) 0.0459(4) Uani d . 1
C C13 0.46479(12) 0.12565(15) 0.58650(6) 0.0447(4) Uani d . 1
C C14 0.55678(12) 0.16837(15) 0.59260(6) 0.0449(4) Uani d . 1
C C15 0.63124(12) 0.09202(16) 0.58178(6) 0.0474(4) Uani d . 1
C C16 0.61210(12) -0.02430(16) 0.56457(6) 0.0495(4) Uani d . 1
H H16 0.6607 -0.0751 0.5584 0.059 Uiso calc R 1
C C17 0.72260(13) 0.13422(18) 0.58874(7) 0.0598(5) Uani d . 1
H H17 0.7710 0.0841 0.5816 0.072 Uiso calc R 1
C C18 0.74100(15) 0.24610(19) 0.60561(7) 0.0651(6) Uani d . 1
H H18 0.8015 0.2719 0.6108 0.078 Uiso calc R 1
C C19 0.66825(15) 0.32242(18) 0.61510(7) 0.0622(5) Uani d . 1
H H19 0.6809 0.3999 0.6260 0.075 Uiso calc R 1
C C20 0.57916(14) 0.28571(16) 0.60877(6) 0.0526(5) Uani d . 1
H H20 0.5321 0.3388 0.6152 0.063 Uiso calc R 1
C C21 0.38375(12) 0.20168(16) 0.60024(6) 0.0504(4) Uani d . 1
H H21A 0.3275 0.1587 0.5909 0.060 Uiso calc R 1
H H21B 0.3835 0.2751 0.5814 0.060 Uiso calc R 1
C C22 0.38360(13) 0.51799(17) 0.72944(7) 0.0536(5) Uani d . 1
C C23 0.50389(13) -0.18740(17) 0.53912(6) 0.0507(5) Uani d . 1
C C24 0.56345(14) -0.37472(17) 0.51692(8) 0.0626(5) Uani d . 1
H H24B 0.5282 -0.3769 0.4860 0.075 Uiso calc R 1
H H24A 0.5293 -0.4175 0.5406 0.075 Uiso calc R 1
C C25 0.65491(16) -0.4314(2) 0.51248(9) 0.0791(7) Uani d . 1
H H25A 0.6468 -0.5132 0.5023 0.119 Uiso calc R 1
H H25C 0.6890 -0.4291 0.5433 0.119 Uiso calc R 1
H H25B 0.6880 -0.3884 0.4890 0.119 Uiso calc R 1
C C26 0.38370(16) 0.66261(17) 0.79214(8) 0.0641(6) Uani d . 1
H H26B 0.3270 0.7000 0.7794 0.077 Uiso calc R 1
H H26A 0.4352 0.7063 0.7801 0.077 Uiso calc R 1
C C27 0.3888(2) 0.6643(2) 0.84605(8) 0.0897(8) Uani d . 1
H H27B 0.3870 0.7458 0.8572 0.134 Uiso calc R 1
H H27C 0.4452 0.6275 0.8582 0.134 Uiso calc R 1
H H27A 0.3376 0.6209 0.8576 0.134 Uiso calc R 1
O O1 0.57884(9) -0.25152(11) 0.53229(5) 0.0584(4) Uani d . 1
O O2 0.42687(10) -0.22808(13) 0.53200(5) 0.0686(4) Uani d . 1
O O3 0.36095(8) -0.02480(12) 0.55892(4) 0.0594(4) Uani d . 1
H H3 0.3605 -0.0926 0.5474 0.089 Uiso calc R 1
O O4 0.38653(10) 0.53785(11) 0.77707(5) 0.0624(4) Uani d . 1
O O5 0.38285(10) 0.59919(12) 0.69997(5) 0.0693(4) Uani d . 1
O O6 0.38642(10) 0.43933(11) 0.63172(4) 0.0678(4) Uani d . 1
H H4 0.3867 0.5062 0.6441 0.102 Uiso calc R 1

loop_
_atom_site_aniso_label
_atom_site_aniso_U_11
_atom_site_aniso_U_22
_atom_site_aniso_U_33
_atom_site_aniso_U_12
_atom_site_aniso_U_13
_atom_site_aniso_U_23
C1 0.0510(10) 0.0409(10) 0.0485(10) 0.0059(8) 0.0035(8) -0.0032(8)
C2 0.0535(11) 0.0427(10) 0.0483(10) 0.0086(8) 0.0040(8) 0.0045(8)
C3 0.0439(10) 0.0442(10) 0.0458(10) 0.0059(8) 0.0026(7) -0.0027(8)
C4 0.0424(9) 0.0425(10) 0.0479(10) 0.0035(8) 0.0040(7) -0.0035(8)
C5 0.0527(10) 0.0419(10) 0.0464(10) 0.0003(8) 0.0046(8) -0.0021(8)
C6 0.0590(11) 0.0462(11) 0.0430(10) 0.0013(8) 0.0044(8) -0.0056(8)
C7 0.0890(15) 0.0498(12) 0.0467(11) -0.0028(10) 0.0081(10) -0.0002(9)
C8 0.1118(19) 0.0467(12) 0.0594(13) -0.0079(12) 0.0155(12) 0.0050(10)
C9 0.0962(16) 0.0411(11) 0.0665(14) -0.0085(11) 0.0156(11) -0.0067(10)
C10 0.0641(12) 0.0449(11) 0.0509(11) -0.0035(9) 0.0107(9) -0.0074(8)
C11 0.0539(11) 0.0470(10) 0.0372(9) 0.0032(8) 0.0044(7) -0.0042(8)
C12 0.0468(10) 0.0551(11) 0.0357(9) 0.0010(8) 0.0013(7) -0.0026(8)
C13 0.0541(11) 0.0451(10) 0.0349(9) 0.0058(8) 0.0040(7) 0.0009(7)
C14 0.0565(11) 0.0447(10) 0.0338(9) 0.0015(8) 0.0044(7) 0.0025(7)
C15 0.0511(11) 0.0496(11) 0.0418(10) 0.0000(8) 0.0060(8) -0.0007(8)
C16 0.0504(11) 0.0521(11) 0.0466(10) 0.0071(8) 0.0085(8) -0.0028(8)
C17 0.0535(12) 0.0618(13) 0.0647(13) 0.0003(10) 0.0087(9) -0.0024(10)
C18 0.0587(12) 0.0630(14) 0.0741(14) -0.0126(10) 0.0090(10) -0.0021(11)
C19 0.0741(14) 0.0481(12) 0.0652(13) -0.0112(10) 0.0110(10) 0.0009(9)
C20 0.0652(13) 0.0458(11) 0.0473(11) 0.0018(9) 0.0080(9) 0.0024(8)
C21 0.0566(11) 0.0517(11) 0.0427(10) 0.0077(9) 0.0015(8) -0.0013(8)
C22 0.0586(12) 0.0457(11) 0.0568(12) 0.0046(9) 0.0048(9) -0.0022(9)
C23 0.0546(12) 0.0547(12) 0.0429(10) 0.0046(9) 0.0047(8) -0.0072(8)
C24 0.0736(14) 0.0484(12) 0.0656(13) 0.0046(10) 0.0014(10) -0.0151(9)
C25 0.0818(16) 0.0659(14) 0.0888(17) 0.0210(12) -0.0012(12) -0.0135(12)
C26 0.0854(15) 0.0380(11) 0.0691(14) 0.0017(10) 0.0067(11) -0.0125(9)
C27 0.141(2) 0.0610(14) 0.0673(15) 0.0048(15) 0.0068(14) -0.0179(12)
O1 0.0593(8) 0.0491(8) 0.0667(9) 0.0061(6) 0.0032(6) -0.0126(6)
O2 0.0566(9) 0.0644(9) 0.0850(10) -0.0043(7) 0.0053(7) -0.0248(7)
O3 0.0510(8) 0.0621(9) 0.0645(9) 0.0012(6) 0.0001(6) -0.0181(6)
O4 0.0921(10) 0.0400(7) 0.0551(8) 0.0023(7) 0.0041(7) -0.0083(6)
O5 0.1023(11) 0.0420(8) 0.0636(9) 0.0064(7) 0.0056(7) 0.0022(7)
O6 0.1074(11) 0.0439(8) 0.0523(8) 0.0165(7) 0.0079(7) 0.0062(6)

loop_
_atom_type_symbol
_atom_type_description
_atom_type_scat_dispersion_real
_atom_type_scat_dispersion_imag
_atom_type_scat_source
C C 0.0033 0.0016 'International Tables Vol C Tables 4.2.6.8 and 6.1.1.4'
H H 0.0000 0.0000 'International Tables Vol C Tables 4.2.6.8 and 6.1.1.4'
O O 0.0106 0.0060 'International Tables Vol C Tables 4.2.6.8 and 6.1.1.4'

loop_
_geom_angle_atom_site_label_1
_geom_angle_atom_site_label_2
_geom_angle_atom_site_label_3
_geom_angle
_geom_angle_publ_flag
C6 C1 C2 119.09(16) ?
C6 C1 C22 121.05(17) ?
C2 C1 C22 119.87(16) ?
O6 C2 C3 118.53(16) ?
O6 C2 C1 119.76(16) ?
C3 C2 C1 121.70(16) ?
C2 C3 C4 118.71(16) ?
C2 C3 C21 119.73(15) ?
C4 C3 C21 121.51(15) ?
C10 C4 C3 123.26(16) ?
C10 C4 C5 117.01(16) ?
C3 C4 C5 119.71(16) ?
C6 C5 C7 121.18(17) ?
C6 C5 C4 119.05(16) ?
C7 C5 C4 119.74(16) ?
C1 C6 C5 121.66(17) ?
C1 C6 H6 119.2 ?
C5 C6 H6 119.2 ?
C8 C7 C5 120.94(18) ?
C8 C7 H7 119.5 ?
C5 C7 H7 119.5 ?
C7 C8 C9 119.95(19) ?
C7 C8 H8 120.0 ?
C9 C8 H8 120.0 ?
C10 C9 C8 120.83(19) ?
C10 C9 H9 119.6 ?
C8 C9 H9 119.6 ?
C9 C10 C4 121.52(17) ?
C9 C10 H10 119.2 ?
C4 C10 H10 119.2 ?
C16 C11 C12 119.13(16) ?
C16 C11 C23 121.32(16) ?
C12 C11 C23 119.52(16) ?
O3 C12 C13 118.44(16) ?
O3 C12 C11 120.16(16) ?
C13 C12 C11 121.39(16) ?
C12 C13 C14 118.82(15) ?
C12 C13 C21 119.62(16) ?
C14 C13 C21 121.56(16) ?
C20 C14 C13 123.00(16) ?
C20 C14 C15 117.12(17) ?
C13 C14 C15 119.88(16) ?
C16 C15 C17 121.31(17) ?
C16 C15 C14 119.06(16) ?
C17 C15 C14 119.63(17) ?
C11 C16 C15 121.54(16) ?
C11 C16 H16 119.2 ?
C15 C16 H16 119.2 ?
C18 C17 C15 121.26(19) ?
C18 C17 H17 119.4 ?
C15 C17 H17 119.4 ?
C17 C18 C19 119.38(19) ?
C17 C18 H18 120.3 ?
C19 C18 H18 120.3 ?
C20 C19 C18 121.35(19) ?
C20 C19 H19 119.3 ?
C18 C19 H19 119.3 ?
C19 C20 C14 121.21(18) ?
C19 C20 H20 119.4 ?
C14 C20 H20 119.4 ?
C13 C21 C3 116.01(14) n
C13 C21 H21A 108.3 ?
C3 C21 H21A 108.3 ?
C13 C21 H21B 108.3 ?
C3 C21 H21B 108.3 ?
H21A C21 H21B 107.4 ?
O5 C22 O4 122.35(17) ?
O5 C22 C1 124.29(18) ?
O4 C22 C1 113.36(16) ?
O2 C23 O1 122.30(17) ?
O2 C23 C11 124.01(17) ?
O1 C23 C11 113.68(16) ?
O1 C24 C25 107.69(17) ?
O1 C24 H24B 110.2 ?
C25 C24 H24B 110.2 ?
O1 C24 H24A 110.2 ?
C25 C24 H24A 110.2 ?
H24B C24 H24A 108.5 ?
C24 C25 H25A 109.5 ?
C24 C25 H25C 109.5 ?
H25A C25 H25C 109.5 ?
C24 C25 H25B 109.5 ?
H25A C25 H25B 109.5 ?
H25C C25 H25B 109.5 ?
O4 C26 C27 107.37(17) ?
O4 C26 H26B 110.2 ?
C27 C26 H26B 110.2 ?
O4 C26 H26A 110.2 ?
C27 C26 H26A 110.2 ?
H26B C26 H26A 108.5 ?
C26 C27 H27B 109.5 ?
C26 C27 H27C 109.5 ?
H27B C27 H27C 109.5 ?
C26 C27 H27A 109.5 ?
H27B C27 H27A 109.5 ?
H27C C27 H27A 109.5 ?
C23 O1 C24 115.98(15) n
C12 O3 H3 109.5 ?
C22 O4 C26 116.24(15) n
C2 O6 H4 109.5 ?

loop_
_geom_bond_atom_site_label_1
_geom_bond_atom_site_label_2
_geom_bond_distance
_geom_bond_publ_flag
C1 C6 1.366(2) ?
C1 C2 1.426(2) ?
C1 C22 1.474(3) ?
C2 O6 1.367(2) n
C2 C3 1.377(2) ?
C3 C4 1.423(2) ?
C3 C21 1.525(2) ?
C4 C10 1.413(2) ?
C4 C5 1.429(2) ?
C5 C6 1.399(2) ?
C5 C7 1.410(3) ?
C6 H6 0.9300 ?
C7 C8 1.351(3) ?
C7 H7 0.9300 ?
C8 C9 1.399(3) ?
C8 H8 0.9300 ?
C9 C10 1.358(3) ?
C9 H9 0.9300 ?
C10 H10 0.9300 ?
C11 C16 1.369(2) ?
C11 C12 1.427(2) ?
C11 C23 1.475(3) ?
C12 O3 1.357(2) n
C12 C13 1.382(2) ?
C13 C14 1.422(2) ?
C13 C21 1.520(2) ?
C14 C20 1.414(2) ?
C14 C15 1.424(2) ?
C15 C16 1.404(3) ?
C15 C17 1.413(3) ?
C16 H16 0.9300 ?
C17 C18 1.353(3) ?
C17 H17 0.9300 ?
C18 C19 1.396(3) ?
C18 H18 0.9300 ?
C19 C20 1.361(3) ?
C19 H19 0.9300 ?
C20 H20 0.9300 ?
C21 H21A 0.9700 ?
C21 H21B 0.9700 ?
C22 O5 1.217(2) n
C22 O4 1.332(2) n
C23 O2 1.214(2) n
C23 O1 1.328(2) n
C24 O1 1.451(2) n
C24 C25 1.486(3) ?
C24 H24B 0.9700 ?
C24 H24A 0.9700 ?
C25 H25A 0.9600 ?
C25 H25C 0.9600 ?
C25 H25B 0.9600 ?
C26 O4 1.454(2) n
C26 C27 1.486(3) ?
C26 H26B 0.9700 ?
C26 H26A 0.9700 ?
C27 H27B 0.9600 ?
C27 H27C 0.9600 ?
C27 H27A 0.9600 ?
O3 H3 0.8200 ?
O6 H4 0.8200 ?

loop_
_geom_hbond_atom_site_label_D
_geom_hbond_atom_site_label_H
_geom_hbond_atom_site_label_A
_geom_hbond_distance_DH
_geom_hbond_distance_HA
_geom_hbond_distance_DA
_geom_hbond_angle_DHA
O3 H3 O2 0.82 1.86 2.589(2) 148
O6 H4 O5 0.82 1.86 2.597(2) 148

loop_
_geom_torsion_atom_site_label_1
_geom_torsion_atom_site_label_2
_geom_torsion_atom_site_label_3
_geom_torsion_atom_site_label_4
_geom_torsion
C6 C1 C2 O6 -179.52(16)
C22 C1 C2 O6 0.3(2)
C6 C1 C2 C3 -0.4(3)
C22 C1 C2 C3 179.37(16)
O6 C2 C3 C4 -178.07(15)
C1 C2 C3 C4 2.8(3)
O6 C2 C3 C21 -0.7(2)
C1 C2 C3 C21 -179.75(15)
C2 C3 C4 C10 175.15(17)
C21 C3 C4 C10 -2.2(3)
C2 C3 C4 C5 -3.4(2)
C21 C3 C4 C5 179.24(15)
C10 C4 C5 C6 -177.01(16)
C3 C4 C5 C6 1.6(2)
C10 C4 C5 C7 1.1(2)
C3 C4 C5 C7 179.78(17)
C2 C1 C6 C5 -1.4(3)
C22 C1 C6 C5 178.76(16)
C7 C5 C6 C1 -177.31(18)
C4 C5 C6 C1 0.8(3)
C6 C5 C7 C8 177.6(2)
C4 C5 C7 C8 -0.5(3)
C5 C7 C8 C9 -0.6(3)
C7 C8 C9 C10 1.0(3)
C8 C9 C10 C4 -0.3(3)
C3 C4 C10 C9 -179.31(18)
C5 C4 C10 C9 -0.7(3)
C16 C11 C12 O3 179.12(15)
C23 C11 C12 O3 -2.6(2)
C16 C11 C12 C13 -2.5(2)
C23 C11 C12 C13 175.83(16)
O3 C12 C13 C14 -176.50(14)
C11 C12 C13 C14 5.1(2)
O3 C12 C13 C21 2.7(2)
C11 C12 C13 C21 -175.72(15)
C12 C13 C14 C20 175.16(16)
C21 C13 C14 C20 -4.0(2)
C12 C13 C14 C15 -4.2(2)
C21 C13 C14 C15 176.58(15)
C20 C14 C15 C16 -178.58(15)
C13 C14 C15 C16 0.8(2)
C20 C14 C15 C17 1.7(2)
C13 C14 C15 C17 -178.86(15)
C12 C11 C16 C15 -1.1(3)
C23 C11 C16 C15 -179.35(16)
C17 C15 C16 C11 -178.47(16)
C14 C15 C16 C11 1.8(3)
C16 C15 C17 C18 -179.59(19)
C14 C15 C17 C18 0.1(3)
C15 C17 C18 C19 -1.7(3)
C17 C18 C19 C20 1.5(3)
C18 C19 C20 C14 0.4(3)
C13 C14 C20 C19 178.63(16)
C15 C14 C20 C19 -2.0(2)
C12 C13 C21 C3 118.31(18)
C14 C13 C21 C3 -62.5(2)
C2 C3 C21 C13 120.15(18)
C4 C3 C21 C13 -62.5(2)
C6 C1 C22 O5 -177.22(19)
C2 C1 C22 O5 3.0(3)
C6 C1 C22 O4 2.8(2)
C2 C1 C22 O4 -176.96(15)
C16 C11 C23 O2 179.25(18)
C12 C11 C23 O2 1.0(3)
C16 C11 C23 O1 0.3(2)
C12 C11 C23 O1 -178.01(14)
O2 C23 O1 C24 -1.5(3)
C11 C23 O1 C24 177.52(15)
C25 C24 O1 C23 -178.70(16)
O5 C22 O4 C26 3.3(3)
C1 C22 O4 C26 -176.80(16)
C27 C26 O4 C22 -179.32(17)

loop_
_cod_related_entry_id
_cod_related_entry_database
_cod_related_entry_code
1 ChemSpider 21127497
